data_7001910
loop_
_publ_author_name
'Tegoni, Matteo'
'Tropiano, Manuel'
'Marchi\`o, Luciano'

_publ_section_title
;
 Thermodynamics of binding of carboxylates to amphiphilic Eu3+/Cu2+
 metallacrown
;
_journal_issue 34
_journal_name_full 'Dalton Transactions'
_journal_page_first 6705
_journal_page_last 6708
_journal_paper_doi 10.1039/b911512a
_journal_year 2009
_chemical_absolute_configuration rmad
_chemical_formula_moiety 'C45 H51 Cu5 Eu N10 O11 2+, N2 O6 2-, 8(H2 O)'
_chemical_formula_sum 'C45 H57 Cu5 Eu N12 O25'
_chemical_formula_weight 1635.69
_chemical_name_systematic
;
?
;
_space_group_IT_number 76
_symmetry_cell_setting tetragonal
_symmetry_space_group_name_Hall 'P 4w'
_symmetry_space_group_name_H-M 'P 41'
_atom_sites_solution_hydrogens geom
_atom_sites_solution_primary direct
_atom_sites_solution_secondary difmap
_audit_creation_method SHELXL-97
_cell_angle_alpha 90.00
_cell_angle_beta 90.00
_cell_angle_gamma 90.00
_cell_formula_units_Z 4
_cell_length_a 19.327(1)
_cell_length_b 19.327(1)
_cell_length_c 18.480(1)
_cell_measurement_reflns_used 27088
_cell_measurement_temperature 293(2)
_cell_measurement_theta_max 26.00
_cell_measurement_theta_min 1.05
_cell_volume 6902.9(6)
_computing_cell_refinement Saint
_computing_data_collection Smart
_computing_data_reduction Saint
_computing_structure_refinement 'SHELXL-97 (Sheldrick, 1997)'
_computing_structure_solution Sir97
_diffrn_ambient_temperature 293(2)
_diffrn_measured_fraction_theta_full 0.999
_diffrn_measured_fraction_theta_max 0.999
_diffrn_measurement_device_type 'Bruker Smart 1000 CCD'
_diffrn_measurement_method 'theta & omega scan'
_diffrn_radiation_monochromator graphite
_diffrn_radiation_source 'fine-focus sealed tube'
_diffrn_radiation_type MoK\a
_diffrn_radiation_wavelength 0.71073
_diffrn_reflns_av_R_equivalents 0.0787
_diffrn_reflns_av_sigmaI/netI 0.0653
_diffrn_reflns_limit_h_max 23
_diffrn_reflns_limit_h_min -23
_diffrn_reflns_limit_k_max 23
_diffrn_reflns_limit_k_min -23
_diffrn_reflns_limit_l_max 22
_diffrn_reflns_limit_l_min -22
_diffrn_reflns_number 76025
_diffrn_reflns_theta_full 26.00
_diffrn_reflns_theta_max 26.00
_diffrn_reflns_theta_min 1.05
_diffrn_standards_decay_% 0
_exptl_absorpt_coefficient_mu 2.486
_exptl_absorpt_correction_T_max 1.000
_exptl_absorpt_correction_T_min 0.662
_exptl_absorpt_correction_type multi-scan
_exptl_absorpt_process_details SADABS
_exptl_crystal_colour blue
_exptl_crystal_density_diffrn 1.574
_exptl_crystal_density_method 'not measured'
_exptl_crystal_description block
_exptl_crystal_F_000 3276
_exptl_crystal_size_max 0.45
_exptl_crystal_size_mid 0.35
_exptl_crystal_size_min 0.30
_refine_diff_density_max 0.641
_refine_diff_density_min -0.589
_refine_diff_density_rms 0.107
_refine_ls_abs_structure_details 'Flack H D (1983), Acta Cryst. A39, 876-881'
_refine_ls_abs_structure_Flack -0.032(13)
_refine_ls_extinction_method none
_refine_ls_goodness_of_fit_ref 1.004
_refine_ls_hydrogen_treatment mixed
_refine_ls_matrix_type full
_refine_ls_number_parameters 796
_refine_ls_number_reflns 13542
_refine_ls_number_restraints 3
_refine_ls_restrained_S_all 1.004
_refine_ls_R_factor_all 0.0941
_refine_ls_R_factor_gt 0.0409
_refine_ls_shift/su_max 0.001
_refine_ls_shift/su_mean 0.000
_refine_ls_structure_factor_coef Fsqd
_refine_ls_weighting_details 'calc w=1/[\s^2^(Fo^2^)+(0.0620P)^2^+0.0000P] where P=(Fo^2^+2Fc^2^)/3'
_refine_ls_weighting_scheme calc
_refine_ls_wR_factor_gt 0.0933
_refine_ls_wR_factor_ref 0.1179
_reflns_number_gt 8908
_reflns_number_total 13542
_reflns_threshold_expression >2sigma(I)
_cod_data_source_file b911512a.txt
_cod_data_source_block mt8
_cod_depositor_comments
;
The following automatic conversions were performed:
'_symmetry_cell_setting' value 'Tetragonal' changed to 'tetragonal'
according to '/home/saulius/struct/CIF-dictionaries/cif_core.dic'
dictionary named 'cif_core.dic' version 2.4.1 from 2010-06-29.

Automatic conversion script
Id: cif_fix_enum 1527 2010-12-29 10:47:43Z saulius 
;
_cod_original_sg_symbol_H-M P41
_cod_database_code 7001910

loop_
_symmetry_equiv_pos_as_xyz
'x, y, z'
'-x, -y, z+1/2'
'-y, x, z+1/4'
'y, -x, z+3/4'

loop_
_atom_site_label
_atom_site_type_symbol
_atom_site_fract_x
_atom_site_fract_y
_atom_site_fract_z
_atom_site_U_iso_or_equiv
_atom_site_adp_type
_atom_site_occupancy
_atom_site_symmetry_multiplicity
_atom_site_calc_flag
_atom_site_refinement_flags
_atom_site_disorder_assembly
_atom_site_disorder_group
Eu Eu 0.73854(2) 0.154344(19) 0.76635(2) 0.04728(11) Uani 1 1 d D . .
Cu4 Cu 0.73865(5) 0.08280(5) 0.56938(5) 0.0502(3) Uani 1 1 d . . .
Cu5 Cu 0.78127(5) 0.30567(5) 0.63670(5) 0.0477(2) Uani 1 1 d . . .
Cu2 Cu 0.75329(6) 0.09870(5) 0.96740(6) 0.0614(3) Uani 1 1 d . . .
Cu3 Cu 0.69941(5) -0.03969(4) 0.77464(6) 0.0500(2) Uani 1 1 d . . .
Cu1 Cu 0.76138(6) 0.31939(5) 0.88118(6) 0.0583(3) Uani 1 1 d . . .
O16 O 0.8604(4) 0.1296(4) 0.7681(6) 0.112(3) Uani 1 1 d D . .
N1 N 0.5915(5) 0.1809(5) 0.7751(5) 0.074(2) Uani 1 1 d . . .
O1 O 0.6339(4) 0.2268(4) 0.7680(7) 0.125(3) Uani 1 1 d . . .
O2 O 0.6136(4) 0.1221(4) 0.7802(5) 0.090(2) Uani 1 1 d . . .
O3 O 0.5290(4) 0.1948(4) 0.7769(5) 0.101(2) Uani 1 1 d . . .
N2 N 0.4621(6) -0.1362(7) 0.7765(7) 0.115(4) Uani 1 1 d . . .
O4 O 0.5148(5) -0.0997(6) 0.7786(7) 0.140(4) Uani 1 1 d . . .
O5 O 0.4650(6) -0.1988(6) 0.7816(7) 0.144(4) Uani 1 1 d . . .
O6 O 0.4043(5) -0.1073(7) 0.7708(7) 0.177(5) Uani 1 1 d . . .
O11 O 0.7472(4) 0.1695(3) 0.8947(3) 0.0663(17) Uani 1 1 d . . .
O21 O 0.7518(4) 0.1752(3) 1.0356(3) 0.082(2) Uani 1 1 d . . .
C11 C 0.7490(5) 0.2335(5) 0.9981(5) 0.070(3) Uani 1 1 d . . .
N11 N 0.7474(5) 0.2345(4) 0.9278(4) 0.071(2) Uani 1 1 d . . .
N21 N 0.7617(5) 0.3559(4) 0.9821(4) 0.086(3) Uani 1 1 d . . .
H21A H 0.8041 0.3724 0.9927 0.104 Uiso 1 1 calc R . .
H21B H 0.7315 0.3912 0.9855 0.104 Uiso 1 1 calc R . .
C21 C 0.7431(6) 0.3023(5) 1.0346(5) 0.075(3) Uani 1 1 d . . .
H21 H 0.7773 0.3036 1.0737 0.090 Uiso 1 1 calc R . .
C31 C 0.6720(6) 0.3111(6) 1.0683(6) 0.090(3) Uani 1 1 d . . .
H31A H 0.6379 0.2988 1.0319 0.108 Uiso 1 1 calc R . .
H31B H 0.6679 0.2776 1.1071 0.108 Uiso 1 1 calc R . .
C41 C 0.6523(7) 0.3801(6) 1.0981(6) 0.086(3) Uani 1 1 d . . .
C91 C 0.7002(7) 0.4238(6) 1.1320(6) 0.094(4) Uani 1 1 d . . .
H91 H 0.7463 0.4110 1.1368 0.113 Uiso 1 1 calc R . .
C81 C 0.6764(8) 0.4879(7) 1.1585(7) 0.116(5) Uani 1 1 d . . .
H81 H 0.7075 0.5176 1.1811 0.139 Uiso 1 1 calc R . .
C61 C 0.5658(8) 0.4635(8) 1.1186(9) 0.124(5) Uani 1 1 d . . .
H61 H 0.5197 0.4761 1.1134 0.149 Uiso 1 1 calc R . .
C71 C 0.6088(8) 0.5076(7) 1.1520(8) 0.116(5) Uani 1 1 d . . .
H71 H 0.5932 0.5498 1.1699 0.139 Uiso 1 1 calc R . .
C51 C 0.5859(8) 0.4027(8) 1.0925(8) 0.113(4) Uani 1 1 d . . .
H51 H 0.5535 0.3747 1.0696 0.136 Uiso 1 1 calc R . .
O12 O 0.7371(3) 0.0417(3) 0.8216(3) 0.0557(14) Uani 1 1 d . . .
N12 N 0.7427(4) 0.0300(3) 0.8946(4) 0.0546(17) Uani 1 1 d . . .
C12 C 0.7195(5) -0.0302(5) 0.9151(5) 0.056(2) Uani 1 1 d . . .
O22 O 0.6965(3) -0.0781(3) 0.8719(3) 0.0566(15) Uani 1 1 d . . .
C92 C 0.6054(6) 0.0681(6) 1.0851(6) 0.083(3) Uani 1 1 d . . .
H92 H 0.6218 0.0495 1.1282 0.100 Uiso 1 1 calc R . .
C32 C 0.6442(5) -0.0414(4) 1.0247(5) 0.070(2) Uani 1 1 d . . .
H32A H 0.6164 -0.0731 0.9962 0.083 Uiso 1 1 calc R . .
H32B H 0.6441 -0.0579 1.0742 0.083 Uiso 1 1 calc R . .
C22 C 0.7184(5) -0.0429(4) 0.9962(4) 0.057(2) Uani 1 1 d . . .
H22 H 0.7393 -0.0880 1.0068 0.069 Uiso 1 1 calc R . .
C42 C 0.6108(5) 0.0287(5) 1.0227(6) 0.073(3) Uani 1 1 d . . .
N22 N 0.7608(4) 0.0135(4) 1.0306(4) 0.069(2) Uani 1 1 d . . .
H22A H 0.8053 0.0001 1.0342 0.083 Uiso 1 1 calc R . .
H22B H 0.7448 0.0227 1.0753 0.083 Uiso 1 1 calc R . .
C82 C 0.5771(8) 0.1331(6) 1.0866(8) 0.109(5) Uani 1 1 d . . .
H82 H 0.5756 0.1595 1.1286 0.131 Uiso 1 1 calc R . .
C72 C 0.5507(6) 0.1573(6) 1.0210(10) 0.112(5) Uani 1 1 d . . .
H72 H 0.5282 0.1999 1.0202 0.135 Uiso 1 1 calc R . .
C62 C 0.5563(7) 0.1224(7) 0.9607(7) 0.099(4) Uani 1 1 d . . .
H62 H 0.5404 0.1417 0.9178 0.119 Uiso 1 1 calc R . .
C52 C 0.5856(6) 0.0573(6) 0.9599(7) 0.086(3) Uani 1 1 d . . .
H52 H 0.5882 0.0326 0.9167 0.104 Uiso 1 1 calc R . .
O13 O 0.7210(3) 0.0721(3) 0.6709(3) 0.0574(15) Uani 1 1 d . . .
N13 N 0.6976(4) 0.0049(3) 0.6832(4) 0.0535(17) Uani 1 1 d . . .
C13 C 0.6952(4) -0.0329(4) 0.6258(5) 0.053(2) Uani 1 1 d . . .
O23 O 0.7092(3) -0.0130(3) 0.5606(3) 0.0562(14) Uani 1 1 d . . .
N23 N 0.6578(4) -0.1170(3) 0.7164(4) 0.0547(17) Uani 1 1 d . . .
H23A H 0.6728 -0.1580 0.7332 0.066 Uiso 1 1 calc R . .
H23B H 0.6114 -0.1159 0.7203 0.066 Uiso 1 1 calc R . .
C23 C 0.6782(4) -0.1088(4) 0.6395(4) 0.050(2) Uani 1 1 d . . .
H23 H 0.7208 -0.1353 0.6322 0.060 Uiso 1 1 calc R . .
C43 C 0.6222(6) -0.2162(5) 0.5907(6) 0.070(3) Uani 1 1 d . . .
C33 C 0.6236(5) -0.1383(4) 0.5877(5) 0.067(3) Uani 1 1 d . . .
H33A H 0.5784 -0.1203 0.6007 0.080 Uiso 1 1 calc R . .
H33B H 0.6338 -0.1234 0.5387 0.080 Uiso 1 1 calc R . .
C53 C 0.6669(7) -0.2534(6) 0.5455(8) 0.107(4) Uani 1 1 d . . .
H53 H 0.6956 -0.2304 0.5130 0.128 Uiso 1 1 calc R . .
C93 C 0.5786(7) -0.2499(5) 0.6336(7) 0.092(4) Uani 1 1 d . . .
H93 H 0.5475 -0.2254 0.6622 0.110 Uiso 1 1 calc R . .
C83 C 0.5794(9) -0.3252(8) 0.6358(10) 0.135(7) Uani 1 1 d . . .
H83 H 0.5495 -0.3494 0.6659 0.162 Uiso 1 1 calc R . .
C73 C 0.6237(12) -0.3582(10) 0.5939(12) 0.145(10) Uani 1 1 d . . .
H73 H 0.6240 -0.4063 0.5952 0.174 Uiso 1 1 calc R . .
C63 C 0.6677(11) -0.3264(9) 0.5499(12) 0.150(9) Uani 1 1 d . . .
H63 H 0.6988 -0.3519 0.5223 0.180 Uiso 1 1 calc R . .
C14 C 0.7595(4) 0.2185(4) 0.5302(4) 0.048(2) Uani 1 1 d . . .
O14 O 0.7670(3) 0.2086(3) 0.6530(3) 0.0528(14) Uani 1 1 d . . .
O24 O 0.7654(3) 0.2846(3) 0.5360(3) 0.0508(14) Uani 1 1 d . . .
N14 N 0.7612(4) 0.1770(3) 0.5852(4) 0.0520(17) Uani 1 1 d . . .
C34 C 0.6698(4) 0.1963(5) 0.4364(5) 0.059(2) Uani 1 1 d . . .
H34A H 0.6596 0.2454 0.4393 0.071 Uiso 1 1 calc R . .
H34B H 0.6637 0.1821 0.3865 0.071 Uiso 1 1 calc R . .
C44 C 0.6195(5) 0.1571(5) 0.4835(5) 0.062(2) Uani 1 1 d . . .
N24 N 0.7611(4) 0.1099(4) 0.4676(4) 0.0594(18) Uani 1 1 d . . .
H24A H 0.8061 0.1019 0.4584 0.071 Uiso 1 1 calc R . .
H24B H 0.7356 0.0849 0.4364 0.071 Uiso 1 1 calc R . .
C24 C 0.7457(5) 0.1842(4) 0.4587(5) 0.058(2) Uani 1 1 d . . .
H24 H 0.7765 0.2038 0.4219 0.070 Uiso 1 1 calc R . .
C94 C 0.5951(5) 0.0920(5) 0.4630(7) 0.083(3) Uani 1 1 d . . .
H94 H 0.6093 0.0750 0.4184 0.099 Uiso 1 1 calc R . .
C54 C 0.6006(5) 0.1818(7) 0.5508(7) 0.088(3) Uani 1 1 d . . .
H54 H 0.6171 0.2239 0.5679 0.106 Uiso 1 1 calc R . .
C64 C 0.5540(7) 0.1395(11) 0.5937(8) 0.134(7) Uani 1 1 d . . .
H64 H 0.5361 0.1548 0.6376 0.161 Uiso 1 1 calc R . .
C74 C 0.5378(9) 0.0750(13) 0.5655(14) 0.176(14) Uani 1 1 d . . .
H74 H 0.5131 0.0449 0.5952 0.211 Uiso 1 1 calc R . .
C84 C 0.5539(9) 0.0532(11) 0.5017(12) 0.142(8) Uani 1 1 d . . .
H84 H 0.5369 0.0115 0.4839 0.170 Uiso 1 1 calc R . .
O15 O 0.7746(3) 0.2740(3) 0.7915(3) 0.0529(14) Uani 1 1 d . . .
O25 O 0.7678(3) 0.4024(3) 0.8268(3) 0.0610(15) Uani 1 1 d . . .
C25 C 0.7841(4) 0.4411(4) 0.7006(4) 0.0490(19) Uani 1 1 d . . .
H25 H 0.8218 0.4724 0.7140 0.059 Uiso 1 1 calc R . .
N15 N 0.7799(3) 0.3229(3) 0.7369(4) 0.0476(17) Uani 1 1 d . . .
C15 C 0.7763(4) 0.3852(4) 0.7609(5) 0.0507(19) Uani 1 1 d . . .
C35 C 0.7168(4) 0.4834(4) 0.6945(5) 0.055(2) Uani 1 1 d . . .
H35A H 0.7070 0.5040 0.7412 0.066 Uiso 1 1 calc R . .
H35B H 0.7244 0.5209 0.6605 0.066 Uiso 1 1 calc R . .
N25 N 0.8023(4) 0.4066(3) 0.6342(4) 0.0552(17) Uani 1 1 d . . .
H25A H 0.8478 0.4125 0.6258 0.066 Uiso 1 1 calc R . .
H25B H 0.7790 0.4262 0.5974 0.066 Uiso 1 1 calc R . .
C45 C 0.6540(5) 0.4432(4) 0.6704(5) 0.060(2) Uani 1 1 d . . .
C65 C 0.5590(5) 0.3661(5) 0.6982(6) 0.068(3) Uani 1 1 d . . .
H65 H 0.5328 0.3425 0.7324 0.082 Uiso 1 1 calc R . .
C95 C 0.6332(6) 0.4392(6) 0.6005(6) 0.088(3) Uani 1 1 d . . .
H95 H 0.6582 0.4642 0.5664 0.105 Uiso 1 1 calc R . .
C55 C 0.6147(5) 0.4052(5) 0.7199(6) 0.070(3) Uani 1 1 d . . .
H55 H 0.6264 0.4064 0.7687 0.084 Uiso 1 1 calc R . .
C75 C 0.5424(6) 0.3617(5) 0.6272(6) 0.082(3) Uani 1 1 d . . .
H75 H 0.5070 0.3322 0.6127 0.098 Uiso 1 1 calc R . .
C85 C 0.5773(6) 0.4005(7) 0.5760(8) 0.106(4) Uani 1 1 d . . .
H85 H 0.5640 0.4007 0.5277 0.127 Uiso 1 1 calc R . .
O1W O 0.8263(5) -0.0843(5) 0.7436(6) 0.149(4) Uani 1 1 d . . .
O8W O 0.4805(7) 0.0389(6) 0.7752(12) 0.245(8) Uani 1 1 d . . .
O4W O 0.7256(10) -0.0716(9) 0.4239(8) 0.257(9) Uani 1 1 d . . .
O3W O 0.940(3) 0.052(3) 0.862(3) 0.37(3) Uiso 0.50 1 d P . .
O2W O 0.8960(14) 0.1079(14) 0.9572(15) 0.175(9) Uiso 0.50 1 d P . .
O9W O 0.3603(11) 0.0910(11) 0.7991(12) 0.296(10) Uiso 1 1 d . . .
O5W O 0.8940(12) -0.0685(13) 0.8872(14) 0.161(8) Uiso 0.50 1 d P . .
O6W O 0.975(3) -0.118(3) 0.854(3) 0.37(3) Uiso 0.50 1 d P . .
O7W O 0.2541(14) 0.0251(13) 0.6919(15) 0.176(10) Uiso 0.50 1 d P . .
O10W O 0.1824(17) -0.1870(18) 0.6747(18) 0.226(13) Uiso 0.50 1 d P . .
O11W O 0.265(3) -0.053(3) 0.811(4) 0.19(2) Uiso 0.25 1 d P A 1
O12W O 0.265(2) -0.094(3) 0.782(3) 0.117(12) Uiso 0.25 1 d P B 2
O13W O 0.264(3) -0.142(4) 0.769(5) 0.20(2) Uiso 0.25 1 d P C 3
O14W O 0.276(2) -0.1631(19) 0.689(2) 0.117(12) Uiso 0.25 1 d P D 4
H1 H 0.884(3) 0.096(4) 0.739(5) 0.11(4) Uiso 1 1 d D . .

loop_
_atom_site_aniso_label
_atom_site_aniso_U_11
_atom_site_aniso_U_22
_atom_site_aniso_U_33
_atom_site_aniso_U_23
_atom_site_aniso_U_13
_atom_site_aniso_U_12
Eu 0.0599(3) 0.0381(2) 0.0439(2) 0.0005(2) 0.0012(2) -0.00595(19)
Cu4 0.0634(6) 0.0411(5) 0.0460(6) -0.0040(5) 0.0030(5) -0.0019(5)
Cu5 0.0551(6) 0.0398(5) 0.0481(6) 0.0025(4) 0.0032(5) -0.0052(5)
Cu2 0.0883(8) 0.0480(6) 0.0479(6) 0.0010(5) -0.0097(6) -0.0047(6)
Cu3 0.0639(6) 0.0365(5) 0.0498(6) 0.0032(5) -0.0079(5) -0.0047(4)
Cu1 0.0822(8) 0.0438(6) 0.0490(6) -0.0052(5) 0.0064(6) -0.0116(5)
O16 0.068(4) 0.087(5) 0.181(9) 0.019(7) 0.003(6) 0.004(4)
N1 0.064(6) 0.079(6) 0.079(6) 0.000(5) 0.016(5) 0.000(5)
O1 0.070(5) 0.075(5) 0.231(11) 0.025(7) 0.004(7) 0.005(4)
O2 0.070(4) 0.067(4) 0.133(7) 0.005(5) 0.021(4) 0.000(4)
O3 0.077(5) 0.104(6) 0.122(7) 0.001(6) 0.012(5) 0.021(4)
N2 0.087(8) 0.144(11) 0.112(9) 0.058(9) -0.001(7) 0.025(8)
O4 0.074(6) 0.168(9) 0.178(10) 0.050(8) 0.018(6) 0.003(6)
O5 0.158(10) 0.131(8) 0.141(10) 0.031(8) -0.042(8) -0.011(7)
O6 0.095(7) 0.285(15) 0.152(9) 0.064(11) -0.008(7) 0.063(8)
O11 0.108(5) 0.044(3) 0.047(4) -0.007(3) -0.003(3) -0.014(3)
O21 0.130(6) 0.067(4) 0.050(4) 0.003(3) -0.001(4) -0.016(4)
C11 0.098(7) 0.059(6) 0.052(6) 0.008(5) 0.011(5) -0.006(5)
N11 0.109(7) 0.047(4) 0.056(5) -0.008(4) -0.004(4) -0.006(4)
N21 0.147(9) 0.063(5) 0.048(5) -0.015(4) 0.017(5) -0.024(5)
C21 0.117(9) 0.053(6) 0.056(6) -0.006(5) -0.004(6) -0.015(6)
C31 0.121(10) 0.076(7) 0.073(7) -0.010(6) 0.030(7) -0.006(7)
C41 0.117(10) 0.074(7) 0.068(7) -0.006(6) 0.014(7) -0.025(7)
C91 0.099(9) 0.091(8) 0.093(8) -0.033(7) 0.004(7) -0.007(7)
C81 0.143(13) 0.105(10) 0.100(10) -0.036(8) -0.021(9) -0.016(9)
C61 0.101(10) 0.110(11) 0.162(14) -0.009(11) -0.010(10) -0.001(9)
C71 0.118(12) 0.085(9) 0.146(13) -0.026(9) -0.014(10) 0.023(8)
C51 0.118(12) 0.109(11) 0.112(11) -0.024(9) 0.008(9) -0.017(9)
O12 0.086(4) 0.045(3) 0.036(3) 0.006(2) -0.002(3) -0.010(3)
N12 0.070(5) 0.037(4) 0.057(5) 0.009(3) -0.007(4) -0.010(3)
C12 0.060(5) 0.050(5) 0.057(5) -0.002(4) 0.000(4) 0.005(4)
O22 0.069(4) 0.043(3) 0.059(4) 0.006(3) -0.012(3) -0.005(3)
C92 0.095(8) 0.078(7) 0.076(7) 0.004(6) 0.021(6) 0.014(6)
C32 0.096(7) 0.055(5) 0.057(6) 0.010(5) 0.005(6) -0.009(5)
C22 0.077(6) 0.039(4) 0.055(6) -0.002(4) -0.008(4) 0.006(4)
C42 0.083(6) 0.064(6) 0.071(6) 0.016(6) 0.032(6) 0.005(5)
N22 0.088(5) 0.072(5) 0.047(4) 0.002(4) -0.020(4) -0.002(4)
C82 0.133(12) 0.073(8) 0.122(12) -0.001(8) 0.059(10) 0.001(8)
C72 0.088(8) 0.077(8) 0.172(15) 0.016(10) 0.068(11) 0.012(6)
C62 0.113(10) 0.103(10) 0.082(8) 0.035(7) 0.046(8) 0.022(8)
C52 0.090(8) 0.084(8) 0.084(8) 0.013(6) 0.014(6) 0.015(6)
O13 0.088(4) 0.036(3) 0.049(3) 0.007(2) 0.002(3) -0.007(3)
N13 0.071(5) 0.031(4) 0.059(4) 0.003(3) -0.013(4) -0.001(3)
C13 0.060(5) 0.039(4) 0.060(6) 0.001(4) -0.008(4) 0.007(4)
O23 0.080(4) 0.040(3) 0.048(3) 0.000(3) 0.001(3) -0.008(3)
N23 0.061(4) 0.035(3) 0.068(5) -0.001(3) -0.015(4) -0.009(3)
C23 0.067(5) 0.027(4) 0.055(5) 0.003(4) -0.014(4) 0.004(4)
C43 0.086(7) 0.045(5) 0.077(7) -0.003(5) -0.041(6) -0.008(5)
C33 0.091(7) 0.046(5) 0.064(6) 0.002(4) -0.028(5) -0.003(5)
C53 0.138(11) 0.068(8) 0.115(11) -0.018(7) -0.032(9) 0.001(7)
C93 0.114(9) 0.058(6) 0.103(9) 0.017(6) -0.035(8) -0.015(6)
C83 0.161(16) 0.089(10) 0.155(16) 0.057(10) -0.096(13) -0.066(10)
C73 0.18(2) 0.090(13) 0.17(2) -0.035(12) -0.106(18) 0.032(12)
C63 0.165(18) 0.089(13) 0.20(2) -0.044(12) -0.089(16) 0.030(11)
C14 0.043(4) 0.049(5) 0.054(5) 0.005(4) 0.003(4) -0.009(3)
O14 0.070(4) 0.046(3) 0.042(3) 0.000(3) 0.000(3) -0.009(3)
O24 0.054(3) 0.041(3) 0.058(4) 0.001(2) 0.011(3) -0.008(2)
N14 0.067(5) 0.040(4) 0.049(4) 0.002(3) -0.006(3) -0.010(3)
C34 0.058(5) 0.059(5) 0.059(5) 0.007(4) -0.015(4) -0.003(4)
C44 0.051(5) 0.074(6) 0.061(6) 0.006(5) -0.015(5) 0.009(5)
N24 0.061(5) 0.065(5) 0.053(4) -0.009(4) 0.006(4) -0.003(4)
C24 0.077(6) 0.048(5) 0.050(5) 0.007(4) 0.005(5) -0.018(4)
C94 0.063(6) 0.058(6) 0.128(10) -0.003(6) -0.005(7) -0.008(5)
C54 0.047(6) 0.133(10) 0.085(8) 0.003(7) -0.024(6) 0.008(6)
C64 0.052(8) 0.27(2) 0.082(9) 0.065(13) 0.009(7) 0.036(11)
C74 0.059(9) 0.21(3) 0.25(3) 0.16(3) -0.055(15) -0.041(13)
C84 0.095(12) 0.132(13) 0.20(2) 0.075(17) -0.015(13) -0.022(10)
O15 0.069(4) 0.044(3) 0.046(3) -0.002(2) 0.007(3) -0.008(3)
O25 0.076(4) 0.056(4) 0.051(4) -0.005(3) 0.005(3) -0.008(3)
C25 0.055(5) 0.038(4) 0.053(5) 0.000(4) 0.000(4) 0.000(4)
N15 0.058(4) 0.031(3) 0.054(4) 0.002(3) 0.006(3) -0.002(3)
C15 0.033(4) 0.062(5) 0.058(6) -0.005(5) 0.001(4) -0.003(4)
C35 0.071(6) 0.031(4) 0.062(5) -0.004(4) 0.004(4) 0.004(4)
N25 0.059(4) 0.041(4) 0.065(5) -0.001(3) 0.012(4) -0.001(3)
C45 0.065(6) 0.045(5) 0.069(6) -0.006(4) -0.010(5) 0.007(4)
C65 0.044(5) 0.081(7) 0.080(7) -0.018(5) 0.003(5) 0.004(5)
C95 0.091(8) 0.085(8) 0.088(8) 0.013(6) -0.016(6) -0.024(6)
C55 0.045(5) 0.095(7) 0.070(6) -0.010(6) 0.005(5) 0.001(5)
C75 0.081(7) 0.073(7) 0.091(8) -0.019(6) -0.014(7) -0.018(6)
C85 0.092(9) 0.128(11) 0.097(9) 0.000(8) -0.025(8) -0.038(8)
O1W 0.138(8) 0.128(8) 0.182(11) -0.007(7) -0.036(8) 0.052(6)
O8W 0.184(12) 0.138(10) 0.41(3) 0.040(15) -0.053(16) -0.043(9)
O4W 0.36(2) 0.230(16) 0.184(14) -0.116(13) 0.052(14) -0.025(16)

loop_
_atom_type_symbol
_atom_type_description
_atom_type_scat_dispersion_real
_atom_type_scat_dispersion_imag
_atom_type_scat_source
C C 0.0033 0.0016 'International Tables Vol C Tables 4.2.6.8 and 6.1.1.4'
H H 0.0000 0.0000 'International Tables Vol C Tables 4.2.6.8 and 6.1.1.4'
N N 0.0061 0.0033 'International Tables Vol C Tables 4.2.6.8 and 6.1.1.4'
O O 0.0106 0.0060 'International Tables Vol C Tables 4.2.6.8 and 6.1.1.4'
Cu Cu 0.3201 1.2651 'International Tables Vol C Tables 4.2.6.8 and 6.1.1.4'
Eu Eu -0.1578 3.6682 'International Tables Vol C Tables 4.2.6.8 and 6.1.1.4'

loop_
_geom_angle_atom_site_label_1
_geom_angle_atom_site_label_2
_geom_angle_atom_site_label_3
_geom_angle
_geom_angle_site_symmetry_1
_geom_angle_site_symmetry_3
_geom_angle_publ_flag
O11 Eu O13 144.99(18) . . ?
O11 Eu O16 86.7(3) . . ?
O13 Eu O16 90.9(3) . . ?
O11 Eu O12 72.04(19) . . ?
O13 Eu O12 73.15(18) . . ?
O16 Eu O12 80.0(2) . . ?
O11 Eu O14 142.4(2) . . ?
O13 Eu O14 71.40(18) . . ?
O16 Eu O14 82.8(3) . . ?
O12 Eu O14 140.05(18) . . ?
O11 Eu O15 71.23(18) . . ?
O13 Eu O15 143.32(17) . . ?
O16 Eu O15 84.7(2) . . ?
O12 Eu O15 140.77(18) . . ?
O14 Eu O15 71.93(17) . . ?
O11 Eu O1 88.6(3) . . ?
O13 Eu O1 105.7(3) . . ?
O16 Eu O1 156.7(3) . . ?
O12 Eu O1 120.1(3) . . ?
O14 Eu O1 87.2(3) . . ?
O15 Eu O1 72.2(2) . . ?
O11 Eu O2 89.8(3) . . ?
O13 Eu O2 77.0(2) . . ?
O16 Eu O2 153.3(3) . . ?
O12 Eu O2 73.8(2) . . ?
O14 Eu O2 114.7(2) . . ?
O15 Eu O2 119.1(2) . . ?
O1 Eu O2 49.3(2) . . ?
O11 Eu N1 89.5(3) . . ?
O13 Eu N1 91.2(2) . . ?
O16 Eu N1 175.8(3) . . ?
O12 Eu N1 97.2(2) . . ?
O14 Eu N1 101.3(2) . . ?
O15 Eu N1 95.8(2) . . ?
O1 Eu N1 24.6(2) . . ?
O2 Eu N1 24.7(2) . . ?
N14 Cu4 O13 89.7(3) . . ?
N14 Cu4 O23 174.6(3) . . ?
O13 Cu4 O23 85.8(2) . . ?
N14 Cu4 N24 81.0(3) . . ?
O13 Cu4 N24 170.6(3) . . ?
O23 Cu4 N24 103.6(3) . . ?
N15 Cu5 O14 90.9(2) . . ?
N15 Cu5 O24 169.8(3) . . ?
O14 Cu5 O24 85.6(2) . . ?
N15 Cu5 N25 81.5(3) . . ?
O14 Cu5 N25 171.6(3) . . ?
O24 Cu5 N25 102.5(3) . . ?
N12 Cu2 O11 89.8(3) . . ?
N12 Cu2 O21 171.4(3) . . ?
O11 Cu2 O21 84.9(3) . . ?
N12 Cu2 N22 81.2(3) . . ?
O11 Cu2 N22 170.9(3) . . ?
O21 Cu2 N22 104.2(3) . . ?
N13 Cu3 O12 92.1(3) . . ?
N13 Cu3 O22 174.7(3) . . ?
O12 Cu3 O22 84.6(2) . . ?
N13 Cu3 N23 81.5(3) . . ?
O12 Cu3 N23 173.5(2) . . ?
O22 Cu3 N23 101.5(3) . . ?
N11 Cu1 O15 91.0(3) . . ?
N11 Cu1 O25 173.7(3) . . ?
O15 Cu1 O25 85.3(2) . . ?
N11 Cu1 N21 83.1(3) . . ?
O15 Cu1 N21 169.3(3) . . ?
O25 Cu1 N21 101.3(3) . . ?
O1 N1 O2 117.0(9) . . ?
O1 N1 O3 120.1(9) . . ?
O2 N1 O3 122.9(9) . . ?
O1 N1 Eu 57.4(5) . . ?
O2 N1 Eu 59.7(5) . . ?
O3 N1 Eu 177.1(8) . . ?
N1 O1 Eu 98.0(6) . . ?
N1 O2 Eu 95.6(6) . . ?
O5 N2 O4 121.7(12) . . ?
O5 N2 O6 119.5(15) . . ?
O4 N2 O6 118.7(14) . . ?
N11 O11 Cu2 109.5(5) . . ?
N11 O11 Eu 123.0(5) . . ?
Cu2 O11 Eu 127.5(3) . . ?
C11 O21 Cu2 107.9(5) . . ?
N11 C11 O21 122.5(8) . . ?
N11 C11 C21 115.9(8) . . ?
O21 C11 C21 121.6(8) . . ?
C11 N11 O11 115.2(7) . . ?
C11 N11 Cu1 118.0(6) . . ?
O11 N11 Cu1 125.9(6) . . ?
C21 N21 Cu1 111.6(6) . . ?
N21 C21 C11 108.2(8) . . ?
N21 C21 C31 114.5(9) . . ?
C11 C21 C31 110.7(9) . . ?
C41 C31 C21 118.8(10) . . ?
C51 C41 C91 117.6(12) . . ?
C51 C41 C31 119.9(12) . . ?
C91 C41 C31 122.4(13) . . ?
C41 C91 C81 118.0(13) . . ?
C71 C81 C91 121.7(12) . . ?
C51 C61 C71 123.3(15) . . ?
C61 C71 C81 117.2(13) . . ?
C61 C51 C41 122.2(14) . . ?
N12 O12 Cu3 109.7(4) . . ?
N12 O12 Eu 124.4(4) . . ?
Cu3 O12 Eu 123.3(2) . . ?
C12 N12 O12 113.9(7) . . ?
C12 N12 Cu2 117.1(6) . . ?
O12 N12 Cu2 126.1(5) . . ?
O22 C12 N12 125.1(8) . . ?
O22 C12 C22 119.1(8) . . ?
N12 C12 C22 115.8(8) . . ?
C12 O22 Cu3 106.6(5) . . ?
C82 C92 C42 123.4(12) . . ?
C42 C32 C22 114.3(7) . . ?
N22 C22 C12 107.0(7) . . ?
N22 C22 C32 110.6(7) . . ?
C12 C22 C32 110.4(7) . . ?
C52 C42 C92 117.1(9) . . ?
C52 C42 C32 122.3(10) . . ?
C92 C42 C32 120.6(10) . . ?
C22 N22 Cu2 107.8(5) . . ?
C92 C82 C72 115.9(13) . . ?
C62 C72 C82 122.4(12) . . ?
C72 C62 C52 121.1(13) . . ?
C42 C52 C62 120.1(11) . . ?
N13 O13 Cu4 108.5(4) . . ?
N13 O13 Eu 122.9(4) . . ?
Cu4 O13 Eu 128.5(2) . . ?
C13 N13 O13 113.9(7) . . ?
C13 N13 Cu3 118.5(5) . . ?
O13 N13 Cu3 124.2(5) . . ?
N13 C13 O23 126.1(7) . . ?
N13 C13 C23 114.6(8) . . ?
O23 C13 C23 119.2(7) . . ?
C13 O23 Cu4 105.6(5) . . ?
C23 N23 Cu3 109.1(5) . . ?
N23 C23 C13 108.6(6) . . ?
N23 C23 C33 112.1(7) . . ?
C13 C23 C33 113.7(7) . . ?
C93 C43 C53 119.8(11) . . ?
C93 C43 C33 121.5(11) . . ?
C53 C43 C33 118.7(11) . . ?
C43 C33 C23 111.1(7) . . ?
C43 C53 C63 119.0(16) . . ?
C43 C93 C83 120.0(14) . . ?
C73 C83 C93 118.4(18) . . ?
C83 C73 C63 123(2) . . ?
C73 C63 C53 119(2) . . ?
O24 C14 N14 123.1(7) . . ?
O24 C14 C24 121.9(7) . . ?
N14 C14 C24 114.9(7) . . ?
N14 O14 Cu5 107.3(4) . . ?
N14 O14 Eu 124.9(4) . . ?
Cu5 O14 Eu 126.5(2) . . ?
C14 O24 Cu5 107.7(5) . . ?
C14 N14 O14 115.8(6) . . ?
C14 N14 Cu4 117.9(6) . . ?
O14 N14 Cu4 125.1(5) . . ?
C44 C34 C24 112.4(7) . . ?
C54 C44 C94 117.8(11) . . ?
C54 C44 C34 121.1(10) . . ?
C94 C44 C34 120.9(10) . . ?
C24 N24 Cu4 108.4(5) . . ?
N24 C24 C14 107.3(7) . . ?
N24 C24 C34 111.7(7) . . ?
C14 C24 C34 109.7(7) . . ?
C84 C94 C44 125.2(16) . . ?
C44 C54 C64 117.5(13) . . ?
C74 C64 C54 116.2(17) . . ?
C84 C74 C64 126(2) . . ?
C74 C84 C94 117(2) . . ?
N15 O15 Cu1 109.4(4) . . ?
N15 O15 Eu 121.7(4) . . ?
Cu1 O15 Eu 124.2(2) . . ?
C15 O25 Cu1 107.1(5) . . ?
N25 C25 C35 112.9(7) . . ?
N25 C25 C15 108.1(6) . . ?
C35 C25 C15 109.9(7) . . ?
C15 N15 O15 112.7(7) . . ?
C15 N15 Cu5 120.3(6) . . ?
O15 N15 Cu5 126.6(4) . . ?
O25 C15 N15 125.5(8) . . ?
O25 C15 C25 121.0(7) . . ?
N15 C15 C25 113.5(8) . . ?
C45 C35 C25 115.3(6) . . ?
C25 N25 Cu5 112.5(5) . . ?
C95 C45 C55 115.6(9) . . ?
C95 C45 C35 123.3(9) . . ?
C55 C45 C35 121.1(8) . . ?
C75 C65 C55 120.2(10) . . ?
C45 C95 C85 124.8(12) . . ?
C65 C55 C45 121.7(10) . . ?
C65 C75 C85 120.8(10) . . ?
C75 C85 C95 116.7(12) . . ?

loop_
_geom_bond_atom_site_label_1
_geom_bond_atom_site_label_2
_geom_bond_distance
_geom_bond_site_symmetry_2
_geom_bond_publ_flag
Eu O11 2.395(6) . ?
Eu O13 2.398(5) . ?
Eu O16 2.404(7) . ?
Eu O12 2.405(5) . ?
Eu O14 2.405(5) . ?
Eu O15 2.460(5) . ?
Eu O1 2.460(7) . ?
Eu O2 2.508(7) . ?
Eu N1 2.892(9) . ?
Cu4 N14 1.895(6) . ?
Cu4 O13 1.918(5) . ?
Cu4 O23 1.943(5) . ?
Cu4 N24 2.001(7) . ?
Cu5 N15 1.882(7) . ?
Cu5 O14 1.921(5) . ?
Cu5 O24 1.929(5) . ?
Cu5 N25 1.993(6) . ?
Cu2 N12 1.901(7) . ?
Cu2 O11 1.923(6) . ?
Cu2 O21 1.943(7) . ?
Cu2 N22 2.025(7) . ?
Cu3 N13 1.897(7) . ?
Cu3 O12 1.938(5) . ?
Cu3 O22 1.946(6) . ?
Cu3 N23 2.009(6) . ?
Cu1 N11 1.873(7) . ?
Cu1 O15 1.893(5) . ?
Cu1 O25 1.898(6) . ?
Cu1 N21 1.994(8) . ?
N1 O1 1.216(10) . ?
N1 O2 1.216(10) . ?
N1 O3 1.238(10) . ?
N2 O5 1.214(14) . ?
N2 O4 1.240(14) . ?
N2 O6 1.253(13) . ?
O11 N11 1.397(9) . ?
O21 C11 1.325(10) . ?
C11 N11 1.299(11) . ?
C11 C21 1.495(13) . ?
N21 C21 1.464(12) . ?
C21 C31 1.519(14) . ?
C31 C41 1.493(15) . ?
C41 C51 1.360(18) . ?
C41 C91 1.401(15) . ?
C91 C81 1.410(17) . ?
C81 C71 1.366(18) . ?
C61 C51 1.328(18) . ?
C61 C71 1.340(18) . ?
O12 N12 1.372(8) . ?
N12 C12 1.303(10) . ?
C12 O22 1.300(10) . ?
C12 C22 1.519(12) . ?
C92 C82 1.371(15) . ?
C92 C42 1.386(14) . ?
C32 C42 1.501(12) . ?
C32 C22 1.529(12) . ?
C22 N22 1.503(10) . ?
C42 C52 1.375(15) . ?
C82 C72 1.40(2) . ?
C72 C62 1.307(19) . ?
C62 C52 1.379(16) . ?
O13 N13 1.394(8) . ?
N13 C13 1.290(10) . ?
C13 O23 1.293(10) . ?
C13 C23 1.524(11) . ?
N23 C23 1.483(11) . ?
C23 C33 1.534(11) . ?
C43 C93 1.328(15) . ?
C43 C53 1.400(17) . ?
C43 C33 1.508(12) . ?
C53 C63 1.414(19) . ?
C93 C83 1.456(18) . ?
C83 C73 1.32(3) . ?
C73 C63 1.33(3) . ?
C14 O24 1.288(9) . ?
C14 N14 1.295(10) . ?
C14 C24 1.501(12) . ?
O14 N14 1.399(8) . ?
C34 C44 1.509(13) . ?
C34 C24 1.543(12) . ?
C44 C54 1.381(14) . ?
C44 C94 1.395(13) . ?
N24 C24 1.474(11) . ?
C94 C84 1.308(19) . ?
C54 C64 1.451(18) . ?
C64 C74 1.39(3) . ?
C74 C84 1.29(3) . ?
O15 N15 1.385(8) . ?
O25 C15 1.273(11) . ?
C25 N25 1.441(10) . ?
C25 C35 1.541(11) . ?
C25 C15 1.558(12) . ?
N15 C15 1.285(10) . ?
C35 C45 1.506(12) . ?
C45 C95 1.356(14) . ?
C45 C55 1.398(13) . ?
C65 C75 1.353(14) . ?
C65 C55 1.374(13) . ?
C95 C85 1.391(15) . ?
C75 C85 1.383(16) . ?

loop_
_geom_hbond_atom_site_label_D
_geom_hbond_atom_site_label_H
_geom_hbond_atom_site_label_A
_geom_hbond_distance_DH
_geom_hbond_distance_HA
_geom_hbond_distance_DA
_geom_hbond_angle_DHA
_geom_hbond_site_symmetry_A
O16 H1 O5W 0.97(2) 2.10(9) 2.82(3) 130(9) 4_664
N21 H21A O9W 0.90 2.29 3.10(2) 150.2 3_655
N25 H25A O4 0.90 2.50 3.115(12) 126.3 4_664
N25 H25B O5 0.90 2.47 3.123(13) 130.1 4_664
N24 H24B O11W 0.90 2.41 3.15(6) 139.6 2_654
N24 H24A O1W 0.90 2.62 3.268(12) 130.1 4_664
N22 H22B O7W 0.90 2.34 3.09(3) 139.7 2_655
N23 H23B O4 0.90 2.18 3.011(12) 153.8 .
N23 H23A O24 0.90 1.96 2.840(8) 167.4 3_645
